data_7040094
loop_
_publ_author_name
'Singha Mahapatra, Tufan'
'Basak, Dipmalya'
'Chand, Santanu'
'Lengyel, Jeff'
'Shatruk, Michael'
'Bertolasi, Valerio'
'Ray, Debashis'

_publ_section_title
;
 Competitive coordination aggregation for V-shaped [Co3] and disc-like
 [Co7] complexes: synthesis, magnetic properties and catechol oxidase
 activity.
;
_journal_issue 34
_journal_name_full 'Dalton transactions (Cambridge, England : 2003)'
_journal_page_first 13576
_journal_page_last 13589
_journal_paper_doi 10.1039/c6dt02494g
_journal_volume 45
_journal_year 2016
_chemical_formula_moiety 'C84 H126 Co7 N6 O24, Cl2'
_chemical_formula_sum 'C84 H126 Cl2 Co7 N6 O24'
_chemical_formula_weight 2087.31
_space_group_crystal_system cubic
_space_group_IT_number 205
_space_group_name_Hall '-P 2ac 2ab 3'
_space_group_name_H-M_alt 'P a -3'
_symmetry_space_group_name_Hall '-P 2ac 2ab 3'
_symmetry_space_group_name_H-M 'P a -3'
_atom_sites_solution_hydrogens geom
_audit_creation_method SHELXL-2014/6
_audit_update_record
;
2016-07-24 deposited with the CCDC.
2016-08-01 downloaded from the CCDC.
;
_cell_angle_alpha 90
_cell_angle_beta 90
_cell_angle_gamma 90
_cell_formula_units_Z 4
_cell_length_a 21.0511(4)
_cell_length_b 21.0511(4)
_cell_length_c 21.0511(4)
_cell_measurement_reflns_used 89447
_cell_measurement_temperature 295
_cell_measurement_theta_max 23.00
_cell_measurement_theta_min 1.676
_cell_volume 9328.8(3)
_computing_cell_refinement 'Bruker SMART'
_computing_data_collection 'Bruker SMART'
_computing_data_reduction 'Bruker SAINT'
_computing_molecular_graphics Diamond
_computing_publication_material 'SHELXL-2014/6 (Sheldrick, 2014), PLATON (Spek, 2009)'
_computing_structure_refinement 'SHELXL-2014/6 (Sheldrick, 2014)'
_computing_structure_solution 'SHELXS-97 (Sheldrick, 1997)'
_diffrn_ambient_temperature 295
_diffrn_measured_fraction_theta_full 0.766
_diffrn_measured_fraction_theta_max 0.999
_diffrn_measurement_device_type 'CCD area detector'
_diffrn_measurement_method '\f and \w scans'
_diffrn_radiation_type MoK\a
_diffrn_radiation_wavelength 0.71073
_diffrn_reflns_av_R_equivalents 0.0713
_diffrn_reflns_av_unetI/netI 0.0158
_diffrn_reflns_Laue_measured_fraction_full 0.766
_diffrn_reflns_Laue_measured_fraction_max 0.999
_diffrn_reflns_limit_h_max 23
_diffrn_reflns_limit_h_min -23
_diffrn_reflns_limit_k_max 23
_diffrn_reflns_limit_k_min -23
_diffrn_reflns_limit_l_max 23
_diffrn_reflns_limit_l_min -23
_diffrn_reflns_number 89447
_diffrn_reflns_point_group_measured_fraction_full 0.766
_diffrn_reflns_point_group_measured_fraction_max 0.999
_diffrn_reflns_theta_full 25.242
_diffrn_reflns_theta_max 23.00
_diffrn_reflns_theta_min 1.676
_diffrn_source 'fine-focus sealed tube'
_exptl_absorpt_coefficient_mu 1.345
_exptl_absorpt_correction_T_max 0.780
_exptl_absorpt_correction_T_min 0.660
_exptl_absorpt_correction_type multi-scan
_exptl_absorpt_process_details 'SADABS (Sheldrick, 1997)'
_exptl_crystal_colour 'dark brown'
_exptl_crystal_density_diffrn 1.486
_exptl_crystal_description block
_exptl_crystal_F_000 4348
_exptl_crystal_size_max 0.32
_exptl_crystal_size_mid 0.25
_exptl_crystal_size_min 0.21
_refine_diff_density_max 1.095
_refine_diff_density_min -0.660
_refine_diff_density_rms 0.127
_refine_ls_extinction_method none
_refine_ls_goodness_of_fit_ref 1.130
_refine_ls_hydrogen_treatment constr
_refine_ls_matrix_type full
_refine_ls_number_parameters 175
_refine_ls_number_reflns 2166
_refine_ls_number_restraints 5
_refine_ls_restrained_S_all 1.130
_refine_ls_R_factor_all 0.0861
_refine_ls_R_factor_gt 0.0697
_refine_ls_shift/su_max 0.002
_refine_ls_shift/su_mean 0.000
_refine_ls_structure_factor_coef Fsqd
_refine_ls_weighting_details 'w=1/[\s^2^(Fo^2^)+(0.1422P)^2^+16.3114P] where P=(Fo^2^+2Fc^2^)/3'
_refine_ls_weighting_scheme calc
_refine_ls_wR_factor_gt 0.2060
_refine_ls_wR_factor_ref 0.2325
_reflns_Friedel_coverage 0.000
_reflns_number_gt 1727
_reflns_number_total 2166
_reflns_threshold_expression 'I > 2\s(I)'
_cod_data_source_file c6dt02494g2.cif
_cod_data_source_block complex_2
_cod_depositor_comments 'Adding full bibliography for 7040093--7040095.cif.'
_cod_original_cell_volume 9328.8(5)
_cod_database_code 7040094
_shelx_space_group_comment
;
The symmetry employed for this shelxl refinement is uniquely defined
by the following loop, which should always be used as a source of
symmetry information in preference to the above space-group names.
They are only intended as comments.
;
_shelxl_version_number 2014/6

loop_
_space_group_symop_operation_xyz
'x, y, z'
'-x+1/2, -y, z+1/2'
'-x, y+1/2, -z+1/2'
'x+1/2, -y+1/2, -z'
'z, x, y'
'z+1/2, -x+1/2, -y'
'-z+1/2, -x, y+1/2'
'-z, x+1/2, -y+1/2'
'y, z, x'
'-y, z+1/2, -x+1/2'
'y+1/2, -z+1/2, -x'
'-y+1/2, -z, x+1/2'
'-x, -y, -z'
'x-1/2, y, -z-1/2'
'x, -y-1/2, z-1/2'
'-x-1/2, y-1/2, z'
'-z, -x, -y'
'-z-1/2, x-1/2, y'
'z-1/2, x, -y-1/2'
'z, -x-1/2, y-1/2'
'-y, -z, -x'
'y, -z-1/2, x-1/2'
'-y-1/2, z-1/2, x'
'y-1/2, z, -x-1/2'

loop_
_atom_site_label
_atom_site_type_symbol
_atom_site_fract_x
_atom_site_fract_y
_atom_site_fract_z
_atom_site_U_iso_or_equiv
_atom_site_adp_type
_atom_site_occupancy
_atom_site_site_symmetry_order
_atom_site_calc_flag
_atom_site_refinement_flags_posn
_atom_site_refinement_flags_adp
_atom_site_refinement_flags_occupancy
_atom_site_disorder_group
Co1 Co 0.47792(4) 0.07988(4) 0.12535(4) 0.0602(5) Uani 1 1 d . . . .
Co2 Co 0.5000 0.0000 0.0000 0.0503(6) Uani 1 6 d S T P .
O1 O 0.3817(2) 0.0648(2) 0.1168(2) 0.0602(12) Uani 1 1 d . . . .
C1 C 0.3418(3) 0.1136(3) 0.1143(3) 0.0566(16) Uani 1 1 d . . . .
C2 C 0.2782(3) 0.1081(4) 0.0956(3) 0.0649(18) Uani 1 1 d . . . .
C3 C 0.2381(4) 0.1634(4) 0.0966(4) 0.075(2) Uani 1 1 d . . . .
H3 H 0.1961 0.1609 0.0831 0.090 Uiso 1 1 calc R U . .
C4 C 0.2622(4) 0.2188(4) 0.1173(5) 0.089(3) Uani 1 1 d . . . .
H4 H 0.2353 0.2538 0.1196 0.107 Uiso 1 1 calc R U . .
C5 C 0.3251(4) 0.2265(4) 0.1352(4) 0.087(2) Uani 1 1 d . . . .
H5 H 0.3405 0.2658 0.1484 0.105 Uiso 1 1 calc R U . .
C6 C 0.3640(4) 0.1739(4) 0.1327(4) 0.0709(19) Uani 1 1 d . . . .
O2 O 0.4291(2) 0.1745(2) 0.1495(3) 0.0798(16) Uani 1 1 d . . . .
C7 C 0.4507(5) 0.2244(5) 0.1890(6) 0.115(3) Uani 1 1 d . . . .
H7A H 0.4953 0.2193 0.1968 0.172 Uiso 1 1 calc R U . .
H7B H 0.4433 0.2643 0.1683 0.172 Uiso 1 1 calc R U . .
H7C H 0.4281 0.2233 0.2286 0.172 Uiso 1 1 calc R U . .
C8 C 0.2503(4) 0.0507(4) 0.0738(4) 0.071(2) Uani 1 1 d . . . .
H8 H 0.2074 0.0525 0.0633 0.085 Uiso 1 1 calc R U . .
N1 N 0.2768(3) -0.0024(3) 0.0670(3) 0.0704(16) Uani 1 1 d . . . .
C9 C 0.2354(4) -0.0544(5) 0.0387(6) 0.106(3) Uani 1 1 d . . . .
H9A H 0.1989 -0.0353 0.0180 0.127 Uiso 1 1 calc R U . .
H9B H 0.2594 -0.0775 0.0069 0.127 Uiso 1 1 calc R U . .
C10 C 0.2126(5) -0.1003(6) 0.0895(6) 0.121(4) Uani 1 1 d . . . .
H10A H 0.1957 -0.1380 0.0691 0.145 Uiso 1 1 calc R U . .
H10B H 0.2485 -0.1131 0.1154 0.145 Uiso 1 1 calc R U . .
C11 C 0.1633(8) -0.0727(6) 0.1310(7) 0.155(6) Uani 1 1 d D . . .
H11A H 0.1794 -0.0347 0.1513 0.186 Uiso 1 1 calc R U . .
H11B H 0.1264 -0.0612 0.1059 0.186 Uiso 1 1 calc R U . .
O3 O 0.1455(7) -0.1186(4) 0.1784(6) 0.205(6) Uani 1 1 d D . . .
C12A C 0.134(3) -0.103(3) 0.2451(10) 0.200 Uiso 0.4 1 d D U P 1
H12A H 0.0917 -0.0847 0.2494 0.240 Uiso 0.4 1 calc R U P 1
H12B H 0.1645 -0.0715 0.2590 0.240 Uiso 0.4 1 calc R U P 1
C13A C 0.139(3) -0.163(3) 0.288(3) 0.300 Uiso 0.4 1 d D U P 1
H13A H 0.1310 -0.1509 0.3310 0.450 Uiso 0.4 1 calc R U P 1
H13B H 0.1081 -0.1934 0.2743 0.450 Uiso 0.4 1 calc R U P 1
H13C H 0.1807 -0.1803 0.2839 0.450 Uiso 0.4 1 calc R U P 1
C12B C 0.0966(14) -0.0894(17) 0.2180(16) 0.200 Uiso 0.6 1 d D U P 2
H12C H 0.1001 -0.0435 0.2153 0.240 Uiso 0.6 1 calc R U P 2
H12D H 0.1033 -0.1015 0.2620 0.240 Uiso 0.6 1 calc R U P 2
C13B C 0.0299(19) -0.110(2) 0.197(2) 0.300 Uiso 0.6 1 d D U P 2
H13D H -0.0010 -0.0898 0.2243 0.450 Uiso 0.6 1 calc R U P 2
H13E H 0.0229 -0.0971 0.1542 0.450 Uiso 0.6 1 calc R U P 2
H13F H 0.0261 -0.1550 0.2009 0.450 Uiso 0.6 1 calc R U P 2
O4 O 0.4867(2) 0.0966(2) 0.02311(19) 0.0553(11) Uani 1 1 d . . . .
C14 C 0.4383(9) 0.1366(9) -0.0096(9) 0.212(9) Uiso 1 1 d . . . .
H14A H 0.3971 0.1173 -0.0052 0.318 Uiso 1 1 calc R U . .
H14B H 0.4377 0.1781 0.0091 0.318 Uiso 1 1 calc R U . .
H14C H 0.4487 0.1400 -0.0538 0.318 Uiso 1 1 calc R U . .
Cl1 Cl 0.07187(12) 0.07187(12) 0.07187(12) 0.0991(12) Uani 1 3 d S T P .

loop_
_atom_site_aniso_label
_atom_site_aniso_U_11
_atom_site_aniso_U_22
_atom_site_aniso_U_33
_atom_site_aniso_U_23
_atom_site_aniso_U_13
_atom_site_aniso_U_12
Co1 0.0493(6) 0.0700(7) 0.0614(7) -0.0070(4) -0.0009(4) 0.0015(4)
Co2 0.0503(6) 0.0503(6) 0.0503(6) 0.0024(5) -0.0024(5) 0.0024(5)
O1 0.049(3) 0.053(3) 0.079(3) -0.008(2) -0.002(2) 0.007(2)
C1 0.052(4) 0.059(4) 0.059(4) 0.003(3) 0.004(3) 0.008(3)
C2 0.059(4) 0.077(5) 0.059(4) 0.002(3) 0.007(3) 0.006(4)
C3 0.067(5) 0.078(5) 0.080(5) -0.003(4) 0.002(4) 0.012(4)
C4 0.074(5) 0.071(5) 0.121(7) 0.007(5) -0.001(5) 0.025(4)
C5 0.090(6) 0.058(4) 0.113(7) -0.005(4) 0.000(5) 0.009(4)
C6 0.071(5) 0.065(5) 0.076(5) -0.005(4) 0.010(4) 0.006(4)
O2 0.064(3) 0.075(3) 0.100(4) -0.025(3) -0.006(3) -0.002(3)
C7 0.098(7) 0.110(7) 0.137(9) -0.044(7) -0.004(6) -0.004(6)
C8 0.055(4) 0.077(5) 0.080(5) 0.001(4) 0.003(4) 0.003(4)
N1 0.058(3) 0.061(4) 0.093(4) 0.000(3) 0.009(3) 0.000(3)
C9 0.061(5) 0.096(7) 0.160(10) -0.003(6) -0.007(6) -0.012(5)
C10 0.103(8) 0.094(7) 0.166(11) -0.002(7) 0.008(7) -0.018(6)
C11 0.180(14) 0.099(8) 0.187(14) 0.015(9) 0.064(11) 0.018(8)
O3 0.286(15) 0.107(6) 0.221(12) -0.001(7) 0.121(11) -0.009(8)
O4 0.059(3) 0.055(2) 0.052(2) 0.0029(19) -0.0085(19) 0.003(2)
Cl1 0.0991(12) 0.0991(12) 0.0991(12) -0.0070(12) -0.0070(12) -0.0070(12)

loop_
_atom_type_symbol
_atom_type_description
_atom_type_scat_dispersion_real
_atom_type_scat_dispersion_imag
_atom_type_scat_source
C C 0.0033 0.0016 'International Tables Vol C Tables 4.2.6.8 and 6.1.1.4'
H H 0.0000 0.0000 'International Tables Vol C Tables 4.2.6.8 and 6.1.1.4'
N N 0.0061 0.0033 'International Tables Vol C Tables 4.2.6.8 and 6.1.1.4'
O O 0.0106 0.0060 'International Tables Vol C Tables 4.2.6.8 and 6.1.1.4'
Cl Cl 0.1484 0.1585 'International Tables Vol C Tables 4.2.6.8 and 6.1.1.4'
Co Co 0.3494 0.9721 'International Tables Vol C Tables 4.2.6.8 and 6.1.1.4'

loop_
_geom_angle_atom_site_label_1
_geom_angle_atom_site_label_2
_geom_angle_atom_site_label_3
_geom_angle
_geom_angle_site_symmetry_1
_geom_angle_site_symmetry_3
O1 Co1 O4 111.12(18) 24_656 18_655
O1 Co1 O1 163.14(10) 24_656 .
O4 Co1 O1 79.40(17) 18_655 .
O1 Co1 N1 86.7(2) 24_656 24_656
O4 Co1 N1 99.6(2) 18_655 24_656
O1 Co1 N1 105.0(2) . 24_656
O1 Co1 O4 77.71(17) 24_656 .
O4 Co1 O4 82.2(2) 18_655 .
O1 Co1 O4 91.21(18) . .
N1 Co1 O4 163.8(2) 24_656 .
O1 Co1 O2 95.13(19) 24_656 .
O4 Co1 O2 152.68(17) 18_655 .
O1 Co1 O2 73.32(17) . .
N1 Co1 O2 89.0(2) 24_656 .
O4 Co1 O2 96.66(19) . .
O4 Co2 O4 82.84(14) . 24_656
O4 Co2 O4 97.16(14) . 12_554
O4 Co2 O4 180.0(3) 24_656 12_554
O4 Co2 O4 180.0 . 13_655
O4 Co2 O4 97.16(14) 24_656 13_655
O4 Co2 O4 82.84(14) 12_554 13_655
O4 Co2 O4 82.84(14) . 18_655
O4 Co2 O4 97.16(14) 24_656 18_655
O4 Co2 O4 82.84(14) 12_554 18_655
O4 Co2 O4 97.16(14) 13_655 18_655
O4 Co2 O4 97.16(14) . 6
O4 Co2 O4 82.84(14) 24_656 6
O4 Co2 O4 97.16(14) 12_554 6
O4 Co2 O4 82.84(14) 13_655 6
O4 Co2 O4 180.0(3) 18_655 6
C1 O1 Co1 130.4(4) . 18_655
C1 O1 Co1 120.4(4) . .
Co1 O1 Co1 104.43(19) 18_655 .
O1 C1 C2 123.4(6) . .
O1 C1 C6 118.5(6) . .
C2 C1 C6 118.0(6) . .
C1 C2 C8 123.9(7) . .
C1 C2 C3 119.3(7) . .
C8 C2 C3 116.8(7) . .
C4 C3 C2 119.0(7) . .
C4 C3 H3 120.5 . .
C2 C3 H3 120.5 . .
C3 C4 C5 123.4(8) . .
C3 C4 H4 118.3 . .
C5 C4 H4 118.3 . .
C6 C5 C4 117.6(8) . .
C6 C5 H5 121.2 . .
C4 C5 H5 121.2 . .
C5 C6 C1 122.6(7) . .
C5 C6 O2 124.0(7) . .
C1 C6 O2 113.4(6) . .
C7 O2 C6 117.7(6) . .
C7 O2 Co1 129.0(6) . .
C6 O2 Co1 111.8(4) . .
O2 C7 H7A 109.5 . .
O2 C7 H7B 109.5 . .
H7A C7 H7B 109.5 . .
O2 C7 H7C 109.5 . .
H7A C7 H7C 109.5 . .
H7B C7 H7C 109.5 . .
N1 C8 C2 127.5(7) . .
N1 C8 H8 116.2 . .
C2 C8 H8 116.2 . .
C8 N1 C9 115.4(7) . .
C8 N1 Co1 126.3(5) . 18_655
C9 N1 Co1 117.9(5) . 18_655
C10 C9 N1 111.3(9) . .
C10 C9 H9A 109.4 . .
N1 C9 H9A 109.4 . .
C10 C9 H9B 109.4 . .
N1 C9 H9B 109.4 . .
H9A C9 H9B 108.0 . .
C11 C10 C9 112.9(10) . .
C11 C10 H10A 109.0 . .
C9 C10 H10A 109.0 . .
C11 C10 H10B 109.0 . .
C9 C10 H10B 109.0 . .
H10A C10 H10B 107.8 . .
O3 C11 C10 109.3(10) . .
O3 C11 H11A 109.8 . .
C10 C11 H11A 109.8 . .
O3 C11 H11B 109.8 . .
C10 C11 H11B 109.8 . .
H11A C11 H11B 108.3 . .
C11 O3 C12B 107.3(17) . .
C11 O3 C12A 124(2) . .
O3 C12A C13A 111(4) . .
O3 C12A H12A 109.4 . .
C13A C12A H12A 109.4 . .
O3 C12A H12B 109.4 . .
C13A C12A H12B 109.4 . .
H12A C12A H12B 108.0 . .
C12A C13A C13A 157(5) . 10_545
C12A C13A C13A 99(6) . 7
C13A C13A C13A 60.001(6) 10_545 7
C12A C13A H13A 109.5 . .
C13A C13A H13A 54.6 10_545 .
C13A C13A H13A 63.6 7 .
C12A C13A H13B 109.5 . .
C13A C13A H13B 92.3 10_545 .
C13A C13A H13B 150.8 7 .
H13A C13A H13B 109.5 . .
C12A C13A H13C 109.5 . .
C13A C13A H13C 67.5 10_545 .
C13A C13A H13C 53.8 7 .
H13A C13A H13C 109.5 . .
H13B C13A H13C 109.5 . .
O3 C12B C13B 112(3) . .
O3 C12B H12C 109.3 . .
C13B C12B H12C 109.3 . .
O3 C12B H12D 109.3 . .
C13B C12B H12D 109.3 . .
H12C C12B H12D 108.0 . .
C12B C13B H13D 109.5 . .
C12B C13B H13E 109.5 . .
H13D C13B H13E 109.5 . .
C12B C13B H13F 109.5 . .
H13D C13B H13F 109.5 . .
H13E C13B H13F 109.5 . .
C14 O4 Co1 118.8(8) . 24_656
C14 O4 Co2 121.9(8) . .
Co1 O4 Co2 98.88(18) 24_656 .
C14 O4 Co1 119.2(8) . .
Co1 O4 Co1 97.94(16) 24_656 .
Co2 O4 Co1 94.74(17) . .
O4 C14 H14A 109.5 . .
O4 C14 H14B 109.5 . .
H14A C14 H14B 109.5 . .
O4 C14 H14C 109.5 . .
H14A C14 H14C 109.5 . .
H14B C14 H14C 109.5 . .

loop_
_geom_bond_atom_site_label_1
_geom_bond_atom_site_label_2
_geom_bond_distance
_geom_bond_site_symmetry_2
Co1 O1 1.992(4) 24_656
Co1 O4 2.054(4) 18_655
Co1 O1 2.059(4) .
Co1 N1 2.118(6) 24_656
Co1 O4 2.189(4) .
Co1 O2 2.298(5) .
Co2 O4 2.110(4) .
Co2 O4 2.110(4) 24_656
Co2 O4 2.110(4) 12_554
Co2 O4 2.110(4) 13_655
Co2 O4 2.110(4) 18_655
Co2 O4 2.110(4) 6
O1 C1 1.329(8) .
O1 Co1 1.992(4) 18_655
C1 C2 1.400(10) .
C1 C6 1.407(10) .
C2 C8 1.420(11) .
C2 C3 1.439(11) .
C3 C4 1.345(12) .
C3 H3 0.9300 .
C4 C5 1.386(12) .
C4 H4 0.9300 .
C5 C6 1.378(11) .
C5 H5 0.9300 .
C6 O2 1.416(9) .
O2 C7 1.414(10) .
C7 H7A 0.9600 .
C7 H7B 0.9600 .
C7 H7C 0.9600 .
C8 N1 1.258(9) .
C8 H8 0.9300 .
N1 C9 1.521(11) .
N1 Co1 2.118(6) 18_655
C9 C10 1.519(15) .
C9 H9A 0.9700 .
C9 H9B 0.9700 .
C10 C11 1.476(17) .
C10 H10A 0.9700 .
C10 H10B 0.9700 .
C11 O3 1.439(9) .
C11 H11A 0.9700 .
C11 H11B 0.9700 .
O3 C12B 1.460(10) .
O3 C12A 1.462(10) .
C12A C13A 1.544(10) .
C12A H12A 0.9700 .
C12A H12B 0.9700 .
C13A C13A 1.94(9) 10_545
C13A C13A 1.94(9) 7
C13A H13A 0.9600 .
C13A H13B 0.9600 .
C13A H13C 0.9600 .
C12B C13B 1.530(10) .
C12B H12C 0.9700 .
C12B H12D 0.9700 .
C13B H13D 0.9600 .
C13B H13E 0.9600 .
C13B H13F 0.9600 .
O4 C14 1.490(19) .
O4 Co1 2.054(4) 24_656
C14 H14A 0.9600 .
C14 H14B 0.9600 .
C14 H14C 0.9600 .
